data_7053115
loop_
_publ_author_name
'Nath, Jayanta K.'
'Baruah, Jubaraj B.'

_publ_section_title
;
 Water assisted anion chains and anion dependent fluorescence emission in
 salts of N,N&#x2032;-bis(3-imidazol-1-ylpropyl)naphthalenediimide
;
_journal_issue 5
_journal_name_full 'New Journal of Chemistry'
_journal_page_first 1509
_journal_paper_doi 10.1039/c3nj00034f
_journal_volume 37
_journal_year 2013
_chemical_formula_sum 'C26 H30 N6 O14 S2'
_chemical_formula_weight 714.68
_chemical_name_systematic
;
?
;
_space_group_IT_number 14
_symmetry_cell_setting monoclinic
_symmetry_space_group_name_Hall '-P 2ybc'
_symmetry_space_group_name_H-M 'P 1 21/c 1'
_atom_sites_solution_hydrogens geom
_atom_sites_solution_primary direct
_atom_sites_solution_secondary difmap
_audit_creation_method SHELXL-97
_cell_angle_alpha 90.00
_cell_angle_beta 106.760(2)
_cell_angle_gamma 90.00
_cell_formula_units_Z 2
_cell_length_a 8.5912(4)
_cell_length_b 12.5950(6)
_cell_length_c 14.3918(7)
_cell_measurement_temperature 298(2)
_cell_volume 1491.13(12)
_computing_structure_refinement 'SHELXL-97 (Sheldrick, 1997)'
_computing_structure_solution 'SHELXS-97 (Sheldrick, 1990)'
_diffrn_ambient_temperature 298(2)
_diffrn_measured_fraction_theta_full 0.987
_diffrn_measured_fraction_theta_max 0.987
_diffrn_measurement_device_type 'CCD area detector'
_diffrn_measurement_method 'phi and omega scans'
_diffrn_radiation_monochromator graphite
_diffrn_radiation_source 'fine-focus sealed tube'
_diffrn_radiation_type MoK\a
_diffrn_radiation_wavelength 0.71073
_diffrn_reflns_av_R_equivalents 0.1124
_diffrn_reflns_av_sigmaI/netI 0.0482
_diffrn_reflns_limit_h_max 10
_diffrn_reflns_limit_h_min -9
_diffrn_reflns_limit_k_max 12
_diffrn_reflns_limit_k_min -14
_diffrn_reflns_limit_l_max 14
_diffrn_reflns_limit_l_min -16
_diffrn_reflns_number 14674
_diffrn_reflns_theta_full 25.25
_diffrn_reflns_theta_max 25.25
_diffrn_reflns_theta_min 2.19
_exptl_absorpt_coefficient_mu 0.262
_exptl_absorpt_correction_type none
_exptl_crystal_colour red
_exptl_crystal_density_diffrn 1.592
_exptl_crystal_density_method 'not measured'
_exptl_crystal_description block
_exptl_crystal_F_000 744
_exptl_crystal_size_max 0.31
_exptl_crystal_size_mid 0.24
_exptl_crystal_size_min 0.17
_refine_diff_density_max 1.058
_refine_diff_density_min -1.042
_refine_diff_density_rms 0.126
_refine_ls_extinction_method none
_refine_ls_goodness_of_fit_ref 0.908
_refine_ls_hydrogen_treatment mixed
_refine_ls_matrix_type full
_refine_ls_number_parameters 226
_refine_ls_number_reflns 2668
_refine_ls_number_restraints 6
_refine_ls_restrained_S_all 0.914
_refine_ls_R_factor_all 0.0962
_refine_ls_R_factor_gt 0.0875
_refine_ls_shift/su_max 0.000
_refine_ls_shift/su_mean 0.000
_refine_ls_structure_factor_coef Fsqd
_refine_ls_weighting_details 'calc w=1/[\s^2^(Fo^2^)+(0.1000P)^2^+9.0000P] where P=(Fo^2^+2Fc^2^)/3'
_refine_ls_weighting_scheme calc
_refine_ls_wR_factor_gt 0.2195
_refine_ls_wR_factor_ref 0.2258
_reflns_number_gt 2098
_reflns_number_total 2668
_reflns_threshold_expression >2sigma(I)
_cod_data_source_file c3nj00034f.txt
_cod_data_source_block ma-1
_cod_depositor_comments
;
The following automatic conversions were performed:

'_symmetry_cell_setting' value 'Monoclinic' changed to 'monoclinic'
according to /home/saulius/struct/CIF-dictionaries/cif_core.dic
dictionary named 'cif_core.dic' version 2.4.2 from 2011-04-26.

Automatic conversion script
Id: cif_fix_values 1891 2012-01-12 08:04:46Z andrius 
;
_cod_original_sg_symbol_H-M 'P2(1)/c '
_cod_database_code 7053115

loop_
_symmetry_equiv_pos_as_xyz
'x, y, z'
'-x, y+1/2, -z+1/2'
'-x, -y, -z'
'x, -y-1/2, z-1/2'

loop_
_atom_site_label
_atom_site_type_symbol
_atom_site_fract_x
_atom_site_fract_y
_atom_site_fract_z
_atom_site_U_iso_or_equiv
_atom_site_adp_type
_atom_site_occupancy
_atom_site_symmetry_multiplicity
_atom_site_calc_flag
_atom_site_refinement_flags
C1 C 0.2718(6) 0.4904(4) 0.1648(4) 0.0450(13) Uani 1 1 d .
H1 H 0.3474 0.4771 0.1312 0.054 Uiso 1 1 calc R
C2 C 0.1422(7) 0.5680(4) 0.2562(4) 0.0506(14) Uani 1 1 d .
H2 H 0.1130 0.6172 0.2964 0.061 Uiso 1 1 calc R
C3 C 0.0650(7) 0.4766(4) 0.2241(4) 0.0451(13) Uani 1 1 d .
H3 H -0.0272 0.4507 0.2381 0.054 Uiso 1 1 calc R
C4 C 0.1112(6) 0.3232(4) 0.1221(4) 0.0382(11) Uani 1 1 d .
H4A H 0.0372 0.2861 0.1506 0.046 Uiso 1 1 calc R
H4B H 0.2112 0.2824 0.1363 0.046 Uiso 1 1 calc R
C5 C 0.0370(6) 0.3287(4) 0.0138(4) 0.0352(11) Uani 1 1 d .
H5A H 0.1114 0.3649 -0.0150 0.042 Uiso 1 1 calc R
H5B H -0.0626 0.3698 -0.0005 0.042 Uiso 1 1 calc R
C6 C -0.0007(5) 0.2185(4) -0.0316(4) 0.0353(11) Uani 1 1 d .
H6A H -0.0722 0.1817 -0.0011 0.042 Uiso 1 1 calc R
H6B H -0.0580 0.2263 -0.0999 0.042 Uiso 1 1 calc R
C7 C 0.1870(5) 0.0764(3) 0.0516(3) 0.0318(10) Uani 1 1 d .
C8 C 0.3347(5) 0.0112(3) 0.0593(3) 0.0276(10) Uani 1 1 d .
C9 C 0.4284(5) 0.0307(3) -0.0046(3) 0.0255(9) Uani 1 1 d .
C10 C 0.3845(5) 0.1092(3) -0.0767(3) 0.0275(9) Uani 1 1 d .
C11 C 0.2352(5) 0.1730(3) -0.0874(3) 0.0302(10) Uani 1 1 d .
C12 C 0.3796(6) -0.0668(4) 0.1289(3) 0.0329(11) Uani 1 1 d .
H12 H 0.3166 -0.0793 0.1705 0.039 Uiso 1 1 calc R
C13 C 0.4801(5) 0.1276(4) -0.1374(3) 0.0301(10) Uani 1 1 d .
H13 H 0.4513 0.1806 -0.1842 0.036 Uiso 1 1 calc R
H7A H 0.651(9) 0.576(6) 0.106(5) 0.08(3) Uiso 1 1 d D
H7B H 0.512(14) 0.608(15) 0.102(11) 0.28(10) Uiso 1 1 d D
N1 N 0.2676(6) 0.5756(4) 0.2204(4) 0.0593(14) Uani 1 1 d .
H1A H 0.3360 0.6273 0.2311 0.071 Uiso 1 1 calc R
N2 N 0.1468(5) 0.4287(3) 0.1672(3) 0.0334(9) Uani 1 1 d .
N3 N 0.1467(4) 0.1531(3) -0.0215(3) 0.0291(8) Uani 1 1 d .
O1 O 0.1033(4) 0.0643(3) 0.1064(3) 0.0479(10) Uani 1 1 d .
O2 O 0.1884(4) 0.2404(3) -0.1502(2) 0.0379(8) Uani 1 1 d .
O3 O 0.5465(9) 0.2477(5) 0.1803(6) 0.115(2) Uani 1 1 d .
H3A H 0.4780 0.2858 0.1931 0.173 Uiso 1 1 calc R
O4 O 0.7107(7) 0.3928(4) 0.1605(5) 0.0938(18) Uani 1 1 d D
O5 O 0.7080(6) 0.2292(4) 0.0747(4) 0.0795(16) Uani 1 1 d D
O6 O 0.4616(6) 0.3421(5) 0.0430(4) 0.102(2) Uani 1 1 d D
O7 O 0.5961(8) 0.5883(4) 0.1452(4) 0.0772(15) Uani 1 1 d D
S1 S 0.61357(17) 0.30221(11) 0.10830(11) 0.0470(4) Uani 1 1 d D

loop_
_atom_site_aniso_label
_atom_site_aniso_U_11
_atom_site_aniso_U_22
_atom_site_aniso_U_33
_atom_site_aniso_U_23
_atom_site_aniso_U_13
_atom_site_aniso_U_12
C1 0.039(3) 0.038(3) 0.058(4) 0.001(3) 0.013(2) 0.001(2)
C2 0.064(4) 0.036(3) 0.050(4) -0.012(3) 0.014(3) 0.012(3)
C3 0.048(3) 0.043(3) 0.046(3) -0.005(2) 0.016(2) 0.008(2)
C4 0.049(3) 0.027(2) 0.037(3) -0.001(2) 0.008(2) 0.000(2)
C5 0.036(2) 0.031(2) 0.038(3) -0.003(2) 0.009(2) 0.0063(19)
C6 0.026(2) 0.035(3) 0.043(3) -0.003(2) 0.0076(19) 0.0015(18)
C7 0.036(2) 0.026(2) 0.036(3) -0.005(2) 0.016(2) -0.0036(18)
C8 0.031(2) 0.022(2) 0.032(3) -0.0043(18) 0.0125(18) -0.0028(17)
C9 0.034(2) 0.020(2) 0.024(2) -0.0048(17) 0.0100(17) -0.0055(16)
C10 0.033(2) 0.021(2) 0.029(2) -0.0044(18) 0.0096(17) -0.0026(17)
C11 0.035(2) 0.024(2) 0.031(3) -0.007(2) 0.0091(18) -0.0051(18)
C12 0.038(2) 0.030(2) 0.035(3) -0.004(2) 0.020(2) -0.0063(19)
C13 0.038(2) 0.026(2) 0.028(3) 0.0028(19) 0.0114(18) -0.0014(18)
N1 0.064(3) 0.031(3) 0.068(3) -0.002(2) -0.005(3) -0.006(2)
N2 0.033(2) 0.029(2) 0.036(2) -0.0039(17) 0.0069(16) 0.0022(16)
N3 0.0317(19) 0.0246(19) 0.033(2) -0.0039(16) 0.0118(15) -0.0004(15)
O1 0.051(2) 0.051(2) 0.053(2) 0.0099(18) 0.0342(19) 0.0095(17)
O2 0.0446(19) 0.0316(18) 0.036(2) 0.0048(16) 0.0096(14) 0.0037(14)
O3 0.133(6) 0.102(5) 0.145(6) 0.021(4) 0.096(5) 0.036(4)
O4 0.084(4) 0.067(3) 0.111(4) -0.030(3) -0.003(3) -0.011(3)
O5 0.075(3) 0.074(3) 0.108(4) -0.034(3) 0.055(3) -0.009(3)
O6 0.059(3) 0.131(5) 0.105(4) -0.031(4) 0.007(3) 0.018(3)
O7 0.087(4) 0.064(3) 0.080(4) -0.002(3) 0.023(3) -0.025(3)
S1 0.0496(8) 0.0356(8) 0.0488(9) -0.0080(6) 0.0030(6) 0.0083(6)

loop_
_atom_type_symbol
_atom_type_description
_atom_type_scat_dispersion_real
_atom_type_scat_dispersion_imag
_atom_type_scat_source
C C 0.0033 0.0016 'International Tables Vol C Tables 4.2.6.8 and 6.1.1.4'
H H 0.0000 0.0000 'International Tables Vol C Tables 4.2.6.8 and 6.1.1.4'
N N 0.0061 0.0033 'International Tables Vol C Tables 4.2.6.8 and 6.1.1.4'
O O 0.0106 0.0060 'International Tables Vol C Tables 4.2.6.8 and 6.1.1.4'
S S 0.1246 0.1234 'International Tables Vol C Tables 4.2.6.8 and 6.1.1.4'

loop_
_geom_angle_atom_site_label_1
_geom_angle_atom_site_label_2
_geom_angle_atom_site_label_3
_geom_angle
_geom_angle_site_symmetry_3
N2 C1 N1 106.9(5) .
N1 C2 C3 107.8(5) .
C2 C3 N2 107.3(5) .
N2 C4 C5 112.7(4) .
C4 C5 C6 112.0(4) .
N3 C6 C5 113.1(4) .
O1 C7 N3 120.6(4) .
O1 C7 C8 122.1(4) .
N3 C7 C8 117.3(4) .
C12 C8 C9 120.5(4) .
C12 C8 C7 120.1(4) .
C9 C8 C7 119.4(4) .
C10 C9 C8 121.6(4) .
C10 C9 C9 119.4(5) 3_655
C8 C9 C9 119.0(5) 3_655
C13 C10 C9 120.3(4) .
C13 C10 C11 119.9(4) .
C9 C10 C11 119.8(4) .
O2 C11 N3 120.0(4) .
O2 C11 C10 122.9(4) .
N3 C11 C10 117.1(4) .
C8 C12 C13 120.4(4) 3_655
C10 C13 C12 120.4(4) 3_655
C2 N1 C1 109.7(5) .
C1 N2 C3 108.4(4) .
C1 N2 C4 125.6(4) .
C3 N2 C4 125.9(4) .
C7 N3 C11 124.8(4) .
C7 N3 C6 118.5(4) .
C11 N3 C6 116.7(4) .
O5 S1 O6 120.2(3) .
O5 S1 O4 112.5(3) .
O6 S1 O4 109.2(3) .
O5 S1 O3 108.4(3) .
O6 S1 O3 98.8(4) .
O4 S1 O3 106.0(4) .

loop_
_geom_bond_atom_site_label_1
_geom_bond_atom_site_label_2
_geom_bond_distance
_geom_bond_site_symmetry_2
C1 N2 1.334(6) .
C1 N1 1.346(7) .
C2 N1 1.325(8) .
C2 C3 1.342(8) .
C3 N2 1.365(6) .
C4 N2 1.472(6) .
C4 C5 1.506(7) .
C5 C6 1.528(6) .
C6 N3 1.483(6) .
C7 O1 1.220(5) .
C7 N3 1.397(6) .
C7 C8 1.489(6) .
C8 C12 1.376(6) .
C8 C9 1.408(6) .
C9 C10 1.404(6) .
C9 C9 1.426(8) 3_655
C10 C13 1.379(6) .
C10 C11 1.484(6) .
C11 O2 1.221(6) .
C11 N3 1.398(6) .
C12 C13 1.403(6) 3_655
C13 C12 1.403(6) 3_655
O3 S1 1.491(6) .
O4 S1 1.484(5) .
O5 S1 1.401(4) .
O6 S1 1.461(5) .
